data_7035576
loop_
_publ_author_name
'Yang, Ling'
'Liu, Qisen'
'Ma, Pengtao'
'Niu, Jingyang'
'Wang, Jingping'

_publ_section_title
;
 A CO3(2-)-containing, dimanganese-substituted silicotungstate trimer,
 K9[H14{SiW10Mn(II)Mn(III)O38}3(CO3)]&#x00B7;39H2O.
;
_journal_issue 30
_journal_name_full 'Dalton transactions (Cambridge, England : 2003)'
_journal_page_first 13469
_journal_page_last 13472
_journal_paper_doi 10.1039/c5dt00262a
_journal_volume 44
_journal_year 2015
_chemical_formula_sum 'C H92 K9 Mn6 O156 Si3 W30'
_chemical_formula_weight 8881.62
_chemical_name_systematic
;

 ?

;
_space_group_IT_number 160
_symmetry_cell_setting hexagonal
_symmetry_space_group_name_Hall 'R 3 -2"'
_symmetry_space_group_name_H-M 'R 3 m :H'
_atom_sites_solution_hydrogens notdet
_atom_sites_solution_primary direct
_atom_sites_solution_secondary difmap
_audit_creation_method SHELXL-97
_cell_angle_alpha 90.00
_cell_angle_beta 90.00
_cell_angle_gamma 120.00
_cell_formula_units_Z 3
_cell_length_a 30.130(3)
_cell_length_b 30.130(3)
_cell_length_c 13.5343(16)
_cell_measurement_reflns_used 6528
_cell_measurement_temperature 296(2)
_cell_measurement_theta_max 27.75
_cell_measurement_theta_min 2.34
_cell_volume 10641(2)
_computing_cell_refinement 'Bruker SAINT'
_computing_data_collection 'Bruker APEX2'
_computing_data_reduction 'Bruker SAINT'
_computing_molecular_graphics 'Bruker SHELXTL'
_computing_publication_material 'Bruker SHELXTL'
_computing_structure_refinement 'SHELXL-97 (Sheldrick, 1997)'
_computing_structure_solution 'SHELXS-97 (Sheldrick, 1990)'
_diffrn_ambient_temperature 296(2)
_diffrn_measured_fraction_theta_full 0.999
_diffrn_measured_fraction_theta_max 0.999
_diffrn_measurement_device_type 'Bruker APEX-II CCD'
_diffrn_measurement_method '\f and \w scans'
_diffrn_radiation_monochromator graphite
_diffrn_radiation_source 'fine-focus sealed tube'
_diffrn_radiation_type MoK\a
_diffrn_radiation_wavelength 0.71073
_diffrn_reflns_av_R_equivalents 0.0530
_diffrn_reflns_av_sigmaI/netI 0.0470
_diffrn_reflns_limit_h_max 35
_diffrn_reflns_limit_h_min -30
_diffrn_reflns_limit_k_max 34
_diffrn_reflns_limit_k_min -35
_diffrn_reflns_limit_l_max 14
_diffrn_reflns_limit_l_min -16
_diffrn_reflns_number 18182
_diffrn_reflns_theta_full 25.10
_diffrn_reflns_theta_max 25.10
_diffrn_reflns_theta_min 1.69
_diffrn_standards_number 0
_exptl_absorpt_coefficient_mu 25.137
_exptl_absorpt_correction_T_max 0.0869
_exptl_absorpt_correction_T_min 0.0767
_exptl_absorpt_correction_type multi-scan
_exptl_absorpt_process_details SADABS
_exptl_crystal_colour brown
_exptl_crystal_density_diffrn 4.130
_exptl_crystal_density_method 'not measured'
_exptl_crystal_description block
_exptl_crystal_F_000 11607
_exptl_crystal_size_max 0.21
_exptl_crystal_size_mid 0.20
_exptl_crystal_size_min 0.19
_refine_diff_density_max 2.415
_refine_diff_density_min -1.209
_refine_diff_density_rms 0.271
_refine_ls_abs_structure_details 'Flack H D (1983), Acta Cryst. A39, 876-881'
_refine_ls_abs_structure_Flack 0.204(17)
_refine_ls_extinction_method none
_refine_ls_goodness_of_fit_ref 1.038
_refine_ls_hydrogen_treatment noref
_refine_ls_matrix_type full
_refine_ls_number_parameters 212
_refine_ls_number_reflns 4256
_refine_ls_number_restraints 1
_refine_ls_restrained_S_all 1.038
_refine_ls_R_factor_all 0.0382
_refine_ls_R_factor_gt 0.0336
_refine_ls_shift/su_max 0.001
_refine_ls_shift/su_mean 0.000
_refine_ls_structure_factor_coef Fsqd
_refine_ls_weighting_details 'calc w=1/[\s^2^(Fo^2^)+(0.0485P)^2^+59.3024P] where P=(Fo^2^+2Fc^2^)/3'
_refine_ls_weighting_scheme calc
_refine_ls_wR_factor_gt 0.0811
_refine_ls_wR_factor_ref 0.0830
_reflns_number_gt 3974
_reflns_number_total 4256
_reflns_threshold_expression >2sigma(I)
_cod_data_source_file c5dt00262a2.cif
_cod_data_source_block njy1
_cod_depositor_comments
;
The following automatic conversions were performed:

'_symmetry_cell_setting' value 'Hexagonal' changed to 'hexagonal'
according to
/usr/data/users/saulius/crontab/automatic-downloads/rss-feeds/RSC/lib/dictionaries/cif_core.dic
dictionary named 'cif_core.dic' version 2.4.2 from 2011-04-26.

'_exptl_absorpt_correction_type' value 'Multi-scan' changed to
'multi-scan' according to
/usr/data/users/saulius/crontab/automatic-downloads/rss-feeds/RSC/lib/dictionaries/cif_core.dic
dictionary named 'cif_core.dic' version 2.4.2 from 2011-04-26.

Automatic conversion script
Id: cif_fix_values 3271 2015-04-21 07:52:19Z andrius 

 Adding full bibliography for 7035576.cif.
;
_cod_original_sg_symbol_H-M R3m
_cod_database_code 7035576

loop_
_symmetry_equiv_pos_as_xyz
'x, y, z'
'-y, x-y, z'
'-x+y, -x, z'
'-y, -x, z'
'-x+y, y, z'
'x, x-y, z'
'x+2/3, y+1/3, z+1/3'
'-y+2/3, x-y+1/3, z+1/3'
'-x+y+2/3, -x+1/3, z+1/3'
'-y+2/3, -x+1/3, z+1/3'
'-x+y+2/3, y+1/3, z+1/3'
'x+2/3, x-y+1/3, z+1/3'
'x+1/3, y+2/3, z+2/3'
'-y+1/3, x-y+2/3, z+2/3'
'-x+y+1/3, -x+2/3, z+2/3'
'-y+1/3, -x+2/3, z+2/3'
'-x+y+1/3, y+2/3, z+2/3'
'x+1/3, x-y+2/3, z+2/3'

loop_
_atom_site_label
_atom_site_type_symbol
_atom_site_fract_x
_atom_site_fract_y
_atom_site_fract_z
_atom_site_U_iso_or_equiv
_atom_site_adp_type
_atom_site_occupancy
_atom_site_symmetry_multiplicity
_atom_site_calc_flag
_atom_site_refinement_flags
_atom_site_disorder_assembly
_atom_site_disorder_group
W1 W 0.172048(15) 0.34410(3) 0.84753(7) 0.0258(2) Uani 1 2 d S . .
W2 W 0.10982(2) 0.33166(2) 1.06188(5) 0.02788(16) Uani 1 1 d . . .
W3 W 0.04730(2) 0.20573(2) 1.19353(5) 0.02838(16) Uani 1 1 d . . .
W4 W 0.05458(2) 0.23286(2) 0.74260(5) 0.02513(15) Uani 1 1 d . . .
W5 W -0.00728(2) 0.22020(2) 0.95504(5) 0.02542(15) Uani 1 1 d . A .
W6 W 0.00069(10) 0.12109(10) 0.8655(2) 0.0239(10) Uiso 0.50 1 d P A 1
Mn2 Mn 0.0002(3) 0.1190(3) 0.8523(6) 0.003(3) Uiso 0.50 1 d P A 2
Si1 Si 0.11217(10) 0.2243(2) 0.9650(5) 0.0178(11) Uani 1 2 d S . .
Mn1 Mn 0.05476(7) 0.10952(13) 1.0988(3) 0.0334(8) Uani 1 2 d S . .
K1 K -0.08365(11) 0.08365(11) 1.1007(5) 0.0481(15) Uani 1 2 d S . .
K2 K -0.02895(19) 0.2826(2) 1.1661(4) 0.0629(14) Uani 1 1 d . . .
C1 C 0.0000 0.0000 1.152(2) 0.008(6) Uiso 1 6 d S . .
O1 O 0.1970(3) 0.3939(7) 0.7678(14) 0.044(4) Uiso 1 2 d S . .
O2 O 0.2290(4) 0.3690(4) 0.9388(8) 0.028(2) Uiso 1 1 d . . .
O3 O 0.1937(3) 0.3014(3) 0.7928(7) 0.022(2) Uiso 1 1 d . . .
O4 O 0.1435(3) 0.2869(5) 0.9795(11) 0.024(3) Uiso 1 2 d S . .
O5 O 0.0961(4) 0.3742(4) 1.1178(9) 0.038(3) Uiso 1 1 d . . .
O6 O 0.1799(3) 0.3599(6) 1.1092(13) 0.034(4) Uiso 1 2 d S . .
O7 O 0.0872(4) 0.2791(4) 1.1569(8) 0.029(2) Uiso 1 1 d . . .
O8 O 0.0498(4) 0.2893(4) 0.9897(8) 0.027(2) Uiso 1 1 d . . .
O9 O 0.0150(5) 0.2132(5) 1.2942(10) 0.044(3) Uiso 1 1 d . . .
O10 O 0.1085(3) 0.2170(6) 1.2609(12) 0.037(4) Uiso 1 2 d S . .
O11 O 0.0991(3) 0.1981(5) 1.0755(11) 0.024(3) Uiso 1 2 d S . .
O12 O 0.0214(4) 0.1366(4) 1.1911(9) 0.036(3) Uiso 1 1 d . . .
O13 O 0.0038(4) 0.2022(4) 1.0849(9) 0.032(2) Uiso 1 1 d . . .
O14 O 0.0435(4) 0.2492(5) 0.6283(10) 0.042(3) Uiso 1 1 d . . .
O15 O 0.1116(3) 0.2232(6) 0.7185(12) 0.032(4) Uiso 1 2 d S . .
O17 O 0.0089(4) 0.1631(4) 0.7398(8) 0.025(2) Uiso 1 1 d . . .
O16 O 0.0074(4) 0.2438(4) 0.8213(8) 0.029(2) Uiso 1 1 d . . .
O18 O 0.0586(3) 0.2063(3) 0.9041(7) 0.019(2) Uiso 1 1 d . . .
O19 O -0.0573(4) 0.2324(4) 0.9771(9) 0.033(3) Uiso 1 1 d . . .
O20 O -0.0405(4) 0.1532(4) 0.9143(9) 0.031(2) Uiso 1 1 d . . .
O21 O 0.0564(3) 0.1129(6) 0.8220(12) 0.032(4) Uiso 1 2 d S . .
O22 O -0.0589(3) 0.0589(3) 0.8188(13) 0.035(4) Uiso 1 2 d S . .
O23 O 0.0033(5) 0.0997(5) 0.9940(10) 0.048(3) Uiso 1 1 d . . .
O24 O 0.0452(8) 0.0373(7) 1.1507(17) 0.031(5) Uiso 0.50 1 d P . .
O1W O 0.8824(3) 0.1176(3) 0.7676(14) 0.041(4) Uiso 1 2 d S . .
O2W O 0.8606(4) 0.1394(4) 0.9004(16) 0.053(5) Uiso 1 2 d S . .
O3W O 0.1625(3) 0.3249(6) 0.3178(14) 0.043(4) Uiso 1 2 d S . .
O4W O 0.0000 0.0000 0.723(6) 0.057(17) Uiso 0.50 6 d SP . .
O5W O 0.7278(4) 0.2722(4) 0.9304(19) 0.073(6) Uiso 1 2 d S . .
O6W O 0.8345(6) 0.1655(6) 0.904(3) 0.104(9) Uiso 1 2 d S . .
O7W O 0.9862(9) 0.1603(9) 0.4845(19) 0.079(7) Uiso 0.75 1 d P . .
O8W O 0.0000 0.0000 0.907(5) 0.119(18) Uiso 1 6 d S . .
O9W O 0.9578(10) 0.0422(10) 0.601(5) 0.095(17) Uiso 0.50 2 d SP . .
O11W O 0.0290(8) 0.3462(8) 1.3082(16) 0.100(6) Uiso 1 1 d . . .
O12W O 0.0692(9) 0.2977(9) 0.440(2) 0.083(7) Uiso 0.75 1 d P . .
O13W O -0.0990(5) 0.0990(5) 1.304(2) 0.091(8) Uiso 1 2 d S . .
O14W O -0.0480(8) 0.0480(8) 1.334(3) 0.060(11) Uiso 0.50 2 d SP . .
O15W O 0.1123(11) 0.225(2) 1.478(5) 0.095(16) Uiso 0.50 2 d SP . .

loop_
_atom_site_aniso_label
_atom_site_aniso_U_11
_atom_site_aniso_U_22
_atom_site_aniso_U_33
_atom_site_aniso_U_23
_atom_site_aniso_U_13
_atom_site_aniso_U_12
W1 0.0301(4) 0.0175(4) 0.0256(5) 0.0033(3) 0.00166(17) 0.0087(2)
W2 0.0328(3) 0.0200(3) 0.0292(4) -0.0026(2) 0.0028(3) 0.0120(3)
W3 0.0331(3) 0.0274(3) 0.0221(4) 0.0005(3) 0.0059(3) 0.0131(3)
W4 0.0281(3) 0.0266(3) 0.0224(3) 0.0023(3) -0.0014(3) 0.0149(3)
W5 0.0238(3) 0.0249(3) 0.0293(4) -0.0012(2) 0.0021(3) 0.0135(3)
Si1 0.0143(17) 0.019(3) 0.021(3) 0.002(2) 0.0012(10) 0.0096(13)
Mn1 0.0401(15) 0.0319(19) 0.026(2) -0.0035(15) -0.0018(8) 0.0160(9)
K1 0.043(2) 0.043(2) 0.061(4) -0.0078(14) 0.0078(14) 0.025(3)
K2 0.046(2) 0.082(3) 0.065(4) -0.019(3) 0.006(2) 0.036(3)

loop_
_atom_type_symbol
_atom_type_description
_atom_type_scat_dispersion_real
_atom_type_scat_dispersion_imag
_atom_type_scat_source
O O 0.0106 0.0060 'International Tables Vol C Tables 4.2.6.8 and 6.1.1.4'
H H 0.0000 0.0000 'International Tables Vol C Tables 4.2.6.8 and 6.1.1.4'
Si Si 0.0817 0.0704 'International Tables Vol C Tables 4.2.6.8 and 6.1.1.4'
Mn Mn 0.3368 0.7283 'International Tables Vol C Tables 4.2.6.8 and 6.1.1.4'
W W -0.8490 6.8722 'International Tables Vol C Tables 4.2.6.8 and 6.1.1.4'
K K 0.2009 0.2494 'International Tables Vol C Tables 4.2.6.8 and 6.1.1.4'
C C 0.0033 0.0016 'International Tables Vol C Tables 4.2.6.8 and 6.1.1.4'

loop_
_geom_angle_atom_site_label_1
_geom_angle_atom_site_label_2
_geom_angle_atom_site_label_3
_geom_angle
_geom_angle_site_symmetry_1
_geom_angle_site_symmetry_3
O1 W1 O3 101.9(5) . .
O1 W1 O3 101.9(5) . 5
O3 W1 O3 88.1(6) . 5
O1 W1 O2 98.6(5) . .
O3 W1 O2 88.5(4) . .
O3 W1 O2 159.4(4) 5 .
O1 W1 O2 98.6(5) . 5
O3 W1 O2 159.4(4) . 5
O3 W1 O2 88.5(4) 5 5
O2 W1 O2 87.7(6) . 5
O1 W1 O4 169.6(7) . .
O3 W1 O4 85.5(4) . .
O3 W1 O4 85.5(4) 5 .
O2 W1 O4 74.0(4) . .
O2 W1 O4 74.0(4) 5 .
O1 W1 K2 84.78(7) . 14_554
O3 W1 K2 135.8(3) . 14_554
O3 W1 K2 48.1(3) 5 14_554
O2 W1 K2 134.3(3) . 14_554
O2 W1 K2 47.0(3) 5 14_554
O4 W1 K2 95.05(7) . 14_554
O1 W1 K2 84.78(7) . 18_554
O3 W1 K2 48.1(3) . 18_554
O3 W1 K2 135.8(3) 5 18_554
O2 W1 K2 47.0(3) . 18_554
O2 W1 K2 134.3(3) 5 18_554
O4 W1 K2 95.05(7) . 18_554
K2 W1 K2 169.52(14) 14_554 18_554
O5 W2 O8 103.2(5) . .
O5 W2 O7 101.9(5) . .
O8 W2 O7 87.9(5) . .
O5 W2 O6 98.2(6) . .
O8 W2 O6 158.5(5) . .
O7 W2 O6 90.0(6) . .
O5 W2 O2 99.4(5) . 5
O8 W2 O2 87.7(5) . 5
O7 W2 O2 158.7(4) . 5
O6 W2 O2 86.5(6) . 5
O5 W2 O4 169.3(5) . .
O8 W2 O4 84.7(4) . .
O7 W2 O4 85.4(5) . .
O6 W2 O4 73.8(5) . .
O2 W2 O4 73.4(5) 5 .
O5 W2 K2 84.9(4) . 14_554
O8 W2 K2 47.5(3) . 14_554
O7 W2 K2 134.8(3) . 14_554
O6 W2 K2 133.7(5) . 14_554
O2 W2 K2 47.8(3) 5 14_554
O4 W2 K2 95.5(3) . 14_554
O5 W2 K2 60.8(4) . .
O8 W2 K2 56.7(3) . .
O7 W2 K2 64.5(3) . .
O6 W2 K2 139.7(5) . .
O2 W2 K2 128.4(3) 5 .
O4 W2 K2 129.8(3) . .
K2 W2 K2 81.63(10) 14_554 .
O9 W3 O12 102.3(5) . .
O9 W3 O10 98.8(6) . .
O12 W3 O10 92.0(6) . .
O9 W3 O13 101.1(5) . .
O12 W3 O13 91.9(5) . .
O10 W3 O13 158.4(5) . .
O9 W3 O7 96.7(5) . .
O12 W3 O7 160.9(5) . .
O10 W3 O7 86.0(6) . .
O13 W3 O7 83.5(4) . .
O9 W3 O11 172.1(5) . .
O12 W3 O11 78.4(5) . .
O10 W3 O11 73.3(5) . .
O13 W3 O11 86.7(4) . .
O7 W3 O11 82.9(4) . .
O9 W3 K2 58.9(4) . .
O12 W3 K2 128.1(4) . .
O10 W3 K2 135.7(4) . .
O13 W3 K2 52.7(3) . .
O7 W3 K2 62.3(3) . .
O11 W3 K2 126.9(3) . .
O9 W3 K1 90.3(4) . .
O12 W3 K1 44.4(4) . .
O10 W3 K1 136.3(5) . .
O13 W3 K1 52.0(3) . .
O7 W3 K1 135.5(3) . .
O11 W3 K1 95.4(3) . .
K2 W3 K1 85.17(12) . .
O14 W4 O17 99.6(5) . .
O14 W4 O15 102.1(6) . .
O17 W4 O15 92.2(5) . .
O14 W4 O16 100.6(5) . .
O17 W4 O16 90.7(4) . .
O15 W4 O16 156.3(6) . .
O14 W4 O3 100.5(5) . 5
O17 W4 O3 159.9(4) . 5
O15 W4 O3 84.1(5) . 5
O16 W4 O3 85.1(4) . 5
O14 W4 O18 172.6(5) . .
O17 W4 O18 76.6(4) . .
O15 W4 O18 84.5(5) . .
O16 W4 O18 73.3(4) . .
O3 W4 O18 83.4(4) 5 .
O14 W4 K2 84.8(4) . 14_554
O17 W4 K2 135.8(3) . 14_554
O15 W4 K2 130.2(4) . 14_554
O16 W4 K2 45.7(3) . 14_554
O3 W4 K2 46.4(3) 5 14_554
O18 W4 K2 93.5(2) . 14_554
O19 W5 O20 103.3(5) . .
O19 W5 O16 98.4(5) . .
O20 W5 O16 91.2(5) . .
O19 W5 O13 101.2(5) . .
O20 W5 O13 92.4(5) . .
O16 W5 O13 158.7(4) . .
O19 W5 O8 97.2(5) . .
O20 W5 O8 159.5(4) . .
O16 W5 O8 85.2(5) . .
O13 W5 O8 84.1(4) . .
O19 W5 O18 172.5(5) . .
O20 W5 O18 76.0(4) . .
O16 W5 O18 74.2(4) . .
O13 W5 O18 86.3(4) . .
O8 W5 O18 83.6(4) . .
O19 W5 K2 50.4(4) . .
O20 W5 K2 131.5(4) . .
O16 W5 K2 128.0(3) . .
O13 W5 K2 62.0(3) . .
O8 W5 K2 63.9(3) . .
O18 W5 K2 135.4(2) . .
O19 W5 K2 80.6(4) . 14_554
O20 W5 K2 137.2(4) . 14_554
O16 W5 K2 46.5(3) . 14_554
O13 W5 K2 129.2(3) . 14_554
O8 W5 K2 45.9(3) . 14_554
O18 W5 K2 94.8(2) . 14_554
K2 W5 K2 84.13(10) . 14_554
O19 W5 K1 91.1(4) . .
O20 W5 K1 46.6(4) . .
O16 W5 K1 137.8(3) . .
O13 W5 K1 50.4(3) . .
O8 W5 K1 134.5(3) . .
O18 W5 K1 93.6(2) . .
K2 W5 K1 89.15(13) . .
K2 W5 K1 171.50(11) 14_554 .
O23 W6 O21 92.9(6) . .
O23 W6 O22 98.5(6) . .
O21 W6 O22 102.9(6) . .
O23 W6 O20 90.2(5) . .
O21 W6 O20 161.8(5) . .
O22 W6 O20 94.3(5) . .
O23 W6 O17 165.2(5) . .
O21 W6 O17 88.9(6) . .
O22 W6 O17 95.4(6) . .
O20 W6 O17 83.7(4) . .
O23 W6 O18 91.9(5) . .
O21 W6 O18 89.4(5) . .
O22 W6 O18 163.3(5) . .
O20 W6 O18 72.6(4) . .
O17 W6 O18 73.4(4) . .
O23 W6 K1 43.1(4) . .
O21 W6 K1 135.1(5) . .
O22 W6 K1 80.3(5) . .
O20 W6 K1 53.3(3) . .
O17 W6 K1 135.9(3) . .
O18 W6 K1 99.1(3) . .
O21 Mn2 O22 109.3(7) . .
O21 Mn2 O17 94.4(7) . .
O22 Mn2 O17 102.2(7) . .
O21 Mn2 O23 90.3(7) . .
O22 Mn2 O23 96.4(7) . .
O17 Mn2 O23 158.1(6) . .
O21 Mn2 O20 156.7(7) . .
O22 Mn2 O20 93.7(6) . .
O17 Mn2 O20 83.8(5) . .
O23 Mn2 O20 83.5(6) . .
O21 Mn2 O18 88.2(6) . .
O22 Mn2 O18 162.4(6) . .
O17 Mn2 O18 73.1(4) . .
O23 Mn2 O18 85.7(5) . .
O20 Mn2 O18 69.0(4) . .
O21 Mn2 K1 130.4(6) . .
O22 Mn2 K1 77.0(6) . .
O17 Mn2 K1 133.4(4) . .
O23 Mn2 K1 40.8(4) . .
O20 Mn2 K1 50.2(4) . .
O18 Mn2 K1 93.7(3) . .
O11 Si1 O4 107.7(8) . .
O11 Si1 O18 109.7(5) . 5
O4 Si1 O18 110.1(5) . 5
O11 Si1 O18 109.7(5) . .
O4 Si1 O18 110.1(5) . .
O18 Si1 O18 109.5(7) 5 .
O23 Mn1 O23 88.4(8) . 5
O23 Mn1 O12 89.6(5) . .
O23 Mn1 O12 166.2(5) 5 .
O23 Mn1 O12 166.2(5) . 5
O23 Mn1 O12 89.6(5) 5 5
O12 Mn1 O12 89.1(7) . 5
O23 Mn1 O24 82.0(7) . 5
O23 Mn1 O24 112.1(7) 5 5
O12 Mn1 O24 81.1(6) . 5
O12 Mn1 O24 111.3(7) 5 5
O23 Mn1 O24 112.1(7) . .
O23 Mn1 O24 82.0(7) 5 .
O12 Mn1 O24 111.3(7) . .
O12 Mn1 O24 81.1(6) 5 .
O24 Mn1 O24 43.4(11) 5 .
O23 Mn1 O11 91.7(5) . .
O23 Mn1 O11 91.7(5) 5 .
O12 Mn1 O11 74.7(4) . .
O12 Mn1 O11 74.7(4) 5 .
O24 Mn1 O11 155.0(6) 5 .
O24 Mn1 O11 155.0(6) . .
O23 Mn1 K1 45.2(4) . .
O23 Mn1 K1 132.0(4) 5 .
O12 Mn1 K1 50.7(3) . .
O12 Mn1 K1 138.4(4) 5 .
O24 Mn1 K1 58.7(5) 5 .
O24 Mn1 K1 102.1(5) . .
O11 Mn1 K1 100.08(8) . .
O23 Mn1 K1 132.0(4) . 3
O23 Mn1 K1 45.2(4) 5 3
O12 Mn1 K1 138.4(4) . 3
O12 Mn1 K1 50.7(3) 5 3
O24 Mn1 K1 102.1(5) 5 3
O24 Mn1 K1 58.7(5) . 3
O11 Mn1 K1 100.08(8) . 3
K1 Mn1 K1 159.74(15) . 3
O1 K1 O23 131.2(4) 9_455 4
O1 K1 O23 131.2(4) 9_455 .
O23 K1 O23 67.0(5) 4 .
O1 K1 O13W 73.7(7) 9_455 .
O23 K1 O13W 132.5(5) 4 .
O23 K1 O13W 132.5(5) . .
O1 K1 O12 116.9(3) 9_455 .
O23 K1 O12 110.4(4) 4 .
O23 K1 O12 58.2(4) . .
O13W K1 O12 74.6(4) . .
O1 K1 O12 116.9(3) 9_455 4
O23 K1 O12 58.2(4) 4 4
O23 K1 O12 110.4(4) . 4
O13W K1 O12 74.6(4) . 4
O12 K1 O12 104.9(5) . 4
O1 K1 O20 77.3(4) 9_455 4
O23 K1 O20 55.2(3) 4 4
O23 K1 O20 91.8(4) . 4
O13W K1 O20 135.7(4) . 4
O12 K1 O20 149.5(4) . 4
O12 K1 O20 89.9(3) 4 4
O1 K1 O20 77.3(4) 9_455 .
O23 K1 O20 91.8(4) 4 .
O23 K1 O20 55.2(3) . .
O13W K1 O20 135.7(4) . .
O12 K1 O20 89.9(3) . .
O12 K1 O20 149.5(4) 4 .
O20 K1 O20 66.0(4) 4 .
O1 K1 O13 75.4(2) 9_455 .
O23 K1 O13 131.7(4) 4 .
O23 K1 O13 66.4(3) . .
O13W K1 O13 89.6(3) . .
O12 K1 O13 51.4(3) . .
O12 K1 O13 155.1(4) 4 .
O20 K1 O13 114.6(3) 4 .
O20 K1 O13 50.6(3) . .
O1 K1 O13 75.4(2) 9_455 4
O23 K1 O13 66.4(3) 4 4
O23 K1 O13 131.7(4) . 4
O13W K1 O13 89.6(3) . 4
O12 K1 O13 155.1(4) . 4
O12 K1 O13 51.4(3) 4 4
O20 K1 O13 50.6(3) 4 4
O20 K1 O13 114.6(3) . 4
O13 K1 O13 149.8(4) . 4
O1 K1 O24 165.6(6) 9_455 5
O23 K1 O24 62.8(5) 4 5
O23 K1 O24 52.7(5) . 5
O13W K1 O24 94.2(7) . 5
O12 K1 O24 51.0(4) . 5
O12 K1 O24 65.4(4) 4 5
O20 K1 O24 117.0(4) 4 5
O20 K1 O24 107.9(4) . 5
O13 K1 O24 97.4(4) . 5
O13 K1 O24 112.8(4) 4 5
O1 K1 O24 165.6(6) 9_455 2
O23 K1 O24 52.7(5) 4 2
O23 K1 O24 62.8(5) . 2
O13W K1 O24 94.2(7) . 2
O12 K1 O24 65.4(4) . 2
O12 K1 O24 51.0(4) 4 2
O20 K1 O24 107.9(4) 4 2
O20 K1 O24 117.0(4) . 2
O13 K1 O24 112.8(4) . 2
O13 K1 O24 97.4(4) 4 2
O24 K1 O24 15.5(6) 5 2
O11W K2 O19 159.6(5) . .
O11W K2 O2 103.9(5) . 12_455
O19 K2 O2 93.7(3) . 12_455
O11W K2 O8 70.5(5) . 9_455
O19 K2 O8 129.3(4) . 9_455
O2 K2 O8 54.8(3) 12_455 9_455
O11W K2 O16 94.0(5) . 9_455
O19 K2 O16 95.6(3) . 9_455
O2 K2 O16 92.4(3) 12_455 9_455
O8 K2 O16 53.8(3) 9_455 9_455
O11W K2 O3 134.3(5) . 12_455
O19 K2 O3 65.0(3) . 12_455
O2 K2 O3 54.1(3) 12_455 12_455
O8 K2 O3 64.3(3) 9_455 12_455
O16 K2 O3 53.8(3) 9_455 12_455
O11W K2 O11W 107.2(3) . 14_554
O19 K2 O11W 61.2(5) . 14_554
O2 K2 O11W 142.9(5) 12_455 14_554
O8 K2 O11W 118.9(4) 9_455 14_554
O16 K2 O11W 65.9(4) 9_455 14_554
O3 K2 O11W 89.3(4) 12_455 14_554
O11W K2 O13 116.7(5) . .
O19 K2 O13 54.9(3) . .
O2 K2 O13 82.2(3) 12_455 .
O8 K2 O13 135.9(3) 9_455 .
O16 K2 O13 149.2(4) 9_455 .
O3 K2 O13 100.5(3) 12_455 .
O11W K2 O13 101.1(4) 14_554 .
O11W K2 O8 106.6(5) . .
O19 K2 O8 53.4(3) . .
O2 K2 O8 128.6(3) 12_455 .
O8 K2 O8 176.4(3) 9_455 .
O16 K2 O8 125.1(3) 9_455 .
O3 K2 O8 118.3(3) 12_455 .
O11W K2 O8 59.5(4) 14_554 .
O13 K2 O8 47.2(3) . .
O11W K2 W5 135.6(5) . .
O19 K2 W5 27.9(2) . .
O2 K2 W5 99.8(3) 12_455 .
O8 K2 W5 150.9(3) 9_455 .
O16 K2 W5 122.1(3) 9_455 .
O3 K2 W5 89.9(2) 12_455 .
O11W K2 W5 71.2(4) 14_554 .
O13 K2 W5 31.6(2) . .
O8 K2 W5 32.64(19) . .
O11W K2 W2 77.8(5) . 9_455
O19 K2 W2 121.7(3) . 9_455
O2 K2 W2 30.2(2) 12_455 9_455
O8 K2 W2 28.6(2) 9_455 9_455
O16 K2 W2 79.2(2) 9_455 9_455
O3 K2 W2 65.9(2) 12_455 9_455
O11W K2 W2 144.9(4) 14_554 9_455
O13 K2 W2 107.4(2) . 9_455
O8 K2 W2 153.9(2) . 9_455
W5 K2 W2 129.67(15) . 9_455
O11W K2 W1 130.1(5) . 9_455
O19 K2 W1 69.6(2) . 9_455
O2 K2 W1 29.4(2) 12_455 9_455
O8 K2 W1 65.5(2) 9_455 9_455
O16 K2 W1 78.6(2) 9_455 9_455
O3 K2 W1 28.13(19) 12_455 9_455
O11W K2 W1 113.8(4) 14_554 9_455
O13 K2 W1 82.3(2) . 9_455
O8 K2 W1 118.0(2) . 9_455
W5 K2 W1 85.33(11) . 9_455
W2 K2 W1 52.30(7) 9_455 9_455
O24 C1 O24 78.9(16) 6 3
O24 C1 O24 41.1(16) 6 .
O24 C1 O24 119.98(9) 3 .
O24 C1 O24 119.98(9) 6 4
O24 C1 O24 41.1(16) 3 4
O24 C1 O24 161.1(16) . 4
O24 C1 O24 161.1(16) 6 2
O24 C1 O24 119.98(9) 3 2
O24 C1 O24 119.98(9) . 2
O24 C1 O24 78.9(16) 4 2
O24 C1 O24 119.98(9) 6 5
O24 C1 O24 161.1(16) 3 5
O24 C1 O24 78.9(16) . 5
O24 C1 O24 119.98(9) 4 5
O24 C1 O24 41.1(16) 2 5
W1 O1 K1 140.4(10) . 14_554
W1 O2 W2 119.9(5) . 5
W1 O2 K2 103.6(4) . 18_554
W2 O2 K2 102.0(4) 5 18_554
W1 O3 W4 150.5(5) . 5
W1 O3 K2 103.8(4) . 18_554
W4 O3 K2 104.2(4) 5 18_554
Si1 O4 W1 123.0(8) . .
Si1 O4 W2 123.6(5) . 5
W1 O4 W2 92.6(4) . 5
Si1 O4 W2 123.6(5) . .
W1 O4 W2 92.6(4) . .
W2 O4 W2 92.5(5) 5 .
W2 O6 W2 119.9(8) . 5
W2 O7 W3 150.7(6) . .
W2 O8 W5 150.4(6) . .
W2 O8 K2 103.8(4) . 14_554
W5 O8 K2 104.6(4) . 14_554
W2 O8 K2 94.8(4) . .
W5 O8 K2 83.5(3) . .
K2 O8 K2 109.4(3) 14_554 .
W3 O10 W3 120.4(9) 5 .
Si1 O11 W3 126.2(4) . .
Si1 O11 W3 126.2(4) . 5
W3 O11 W3 92.2(5) . 5
Si1 O11 Mn1 122.4(8) . .
W3 O11 Mn1 89.5(4) . .
W3 O11 Mn1 89.5(4) 5 .
W3 O12 Mn1 117.4(6) . .
W3 O12 K1 110.4(5) . .
Mn1 O12 K1 98.0(5) . .
W5 O13 W3 152.8(6) . .
W5 O13 K1 102.3(4) . .
W3 O13 K1 99.6(4) . .
W5 O13 K2 86.5(4) . .
W3 O13 K2 98.8(4) . .
K1 O13 K2 115.0(3) . .
W4 O15 W4 155.1(9) 5 .
W4 O17 Mn2 121.9(6) . .
W4 O17 W6 118.3(5) . .
Mn2 O17 W6 4.3(3) . .
W5 O16 W4 120.7(5) . .
W5 O16 K2 105.2(5) . 14_554
W4 O16 K2 106.2(4) . 14_554
Si1 O18 W5 125.2(5) . .
Si1 O18 W6 123.1(5) . .
W5 O18 W6 91.7(3) . .
Si1 O18 W4 124.2(5) . .
W5 O18 W4 91.2(3) . .
W6 O18 W4 91.7(3) . .
Si1 O18 Mn2 124.3(5) . .
W5 O18 Mn2 93.4(4) . .
W6 O18 Mn2 3.9(2) . .
W4 O18 Mn2 88.2(4) . .
W5 O19 K2 101.7(5) . .
W5 O20 W6 119.7(5) . .
W5 O20 Mn2 121.5(5) . .
W6 O20 Mn2 4.4(3) . .
W5 O20 K1 108.1(5) . .
W6 O20 K1 95.2(4) . .
Mn2 O20 K1 98.1(4) . .
Mn2 O21 Mn2 152.3(11) 5 .
Mn2 O21 W6 5.3(3) 5 5
Mn2 O21 W6 147.0(10) . 5
Mn2 O21 W6 147.0(10) 5 .
Mn2 O21 W6 5.3(3) . .
W6 O21 W6 141.6(9) 5 .
Mn2 O22 Mn2 151.6(11) . 4
Mn2 O22 W6 5.0(3) . .
Mn2 O22 W6 146.7(10) 4 .
Mn2 O22 W6 146.7(10) . 4
Mn2 O22 W6 5.0(3) 4 4
W6 O22 W6 141.8(10) . 4
W6 O23 Mn1 140.2(7) . .
W6 O23 Mn2 3.3(3) . .
Mn1 O23 Mn2 140.5(7) . .
W6 O23 K1 109.9(6) . .
Mn1 O23 K1 104.3(5) . .
Mn2 O23 K1 111.3(6) . .
O24 O24 C1 69.4(8) 6 .
O24 O24 O24 120.00(2) 6 5
C1 O24 O24 50.6(8) . 5
O24 O24 Mn1 159.8(6) 6 .
C1 O24 Mn1 116.2(13) . .
O24 O24 Mn1 68.3(5) 5 .
O24 O24 K1 82.3(3) 6 3
C1 O24 K1 149.6(12) . 3
O24 O24 K1 155.1(3) 5 3
Mn1 O24 K1 87.0(6) . 3
K2 O11W K2 120.5(7) . 9_455

loop_
_geom_bond_atom_site_label_1
_geom_bond_atom_site_label_2
_geom_bond_distance
_geom_bond_site_symmetry_2
W1 O1 1.690(18) .
W1 O3 1.863(9) .
W1 O3 1.863(10) 5
W1 O2 1.935(11) .
W1 O2 1.935(11) 5
W1 O4 2.327(14) .
W1 K2 3.837(5) 14_554
W1 K2 3.837(5) 18_554
W2 O5 1.708(11) .
W2 O8 1.882(10) .
W2 O7 1.883(11) .
W2 O6 1.950(8) .
W2 O2 1.960(11) 5
W2 O4 2.336(10) .
W2 K2 3.813(5) 14_554
W2 K2 3.934(5) .
W3 O9 1.752(13) .
W3 O12 1.823(11) .
W3 O10 1.929(8) .
W3 O13 1.936(11) .
W3 O7 1.981(10) .
W3 O11 2.323(10) .
W3 K2 4.012(5) .
W3 K1 4.020(2) .
W4 O14 1.705(13) .
W4 O17 1.849(9) .
W4 O15 1.908(3) .
W4 O16 1.933(11) .
W4 O3 1.995(9) 5
W4 O18 2.351(10) .
W4 K2 3.937(5) 14_554
W5 O19 1.745(11) .
W5 O20 1.833(10) .
W5 O16 1.914(11) .
W5 O13 1.918(11) .
W5 O8 1.983(10) .
W5 O18 2.328(9) .
W5 K2 3.654(5) .
W5 K2 3.901(4) 14_554
W5 K1 4.079(4) .
W6 O23 1.870(14) .
W6 O21 1.910(6) .
W6 O22 1.942(6) .
W6 O20 2.028(11) .
W6 O17 2.061(10) .
W6 O18 2.330(9) .
W6 K1 3.872(6) .
Mn2 O21 1.841(8) .
Mn2 O22 1.853(8) .
Mn2 O17 1.950(13) .
Mn2 O23 2.020(16) .
Mn2 O20 2.128(13) .
Mn2 O18 2.424(11) .
Mn2 K1 4.016(10) .
Si1 O11 1.645(16) .
Si1 O4 1.645(14) .
Si1 O18 1.645(10) 5
Si1 O18 1.645(10) .
Mn1 O23 2.010(13) .
Mn1 O23 2.010(13) 5
Mn1 O12 2.013(12) .
Mn1 O12 2.013(12) 5
Mn1 O24 2.165(19) 5
Mn1 O24 2.165(19) .
Mn1 O11 2.333(14) .
Mn1 K1 3.841(4) .
Mn1 K1 3.841(4) 3
K1 O1 2.751(18) 9_455
K1 O23 2.814(14) 4
K1 O23 2.814(14) .
K1 O13W 2.87(3) .
K1 O12 3.003(12) .
K1 O12 3.003(12) 4
K1 O20 3.118(13) 4
K1 O20 3.118(13) .
K1 O13 3.215(11) .
K1 O13 3.215(11) 4
K1 O24 3.29(2) 5
K1 O24 3.29(2) 2
K2 O11W 2.66(2) .
K2 O19 2.876(13) .
K2 O2 2.888(12) 12_455
K2 O8 2.896(12) 9_455
K2 O16 2.934(11) 9_455
K2 O3 2.940(11) 12_455
K2 O11W 3.17(2) 14_554
K2 O13 3.231(12) .
K2 O8 3.301(12) .
K2 W2 3.813(5) 9_455
K2 W1 3.837(5) 9_455
C1 O24 1.26(2) 6
C1 O24 1.26(2) 3
C1 O24 1.26(2) .
C1 O24 1.26(2) 4
C1 O24 1.26(2) 2
C1 O24 1.26(2) 5
O1 K1 2.751(18) 14_554
O2 W2 1.960(11) 5
O2 K2 2.888(12) 18_554
O3 W4 1.995(9) 5
O3 K2 2.940(11) 18_554
O4 W2 2.336(10) 5
O6 W2 1.950(8) 5
O8 K2 2.896(12) 14_554
O10 W3 1.929(8) 5
O11 W3 2.323(10) 5
O15 W4 1.908(3) 5
O16 K2 2.933(11) 14_554
O21 Mn2 1.841(8) 5
O21 W6 1.910(6) 5
O22 Mn2 1.853(8) 4
O22 W6 1.942(6) 4
O24 O24 0.89(4) 6
O24 O24 1.60(4) 5
O24 K1 3.29(2) 3
O2W O6W 1.36(3) .
O11W K2 3.17(2) 9_455
